data_1566095
loop_
_publ_author_name
'Jackl, Moritz K.'
'Seo, Hyeonglim'
'Karges, Johannes'
'Kalaj, Mark'
'Cohen, Seth M.'

_publ_section_title
;
 Salicylate Metal-Binding Isosteres as Fragments for Metalloenzyme
 Inhibition
;
_journal_name_full 'Chemical Science'
_journal_paper_doi 10.1039/D1SC06011B
_journal_year 2022
_chemical_formula_moiety 'C39 H35 B N8 O2 Zn'
_chemical_formula_sum 'C39 H35 B N8 O2 Zn'
_chemical_formula_weight 723.93
_space_group_crystal_system orthorhombic
_space_group_IT_number 61
_space_group_name_Hall '-P 2ac 2ab'
_space_group_name_H-M_alt 'P b c a'
_atom_sites_solution_hydrogens geom
_audit_block_doi 10.5517/ccdc.csd.cc292q37
_audit_creation_date 2021-08-13
_audit_creation_method
;
Olex2 1.3
(compiled 2020.11.12 svn.r5f609507 for OlexSys, GUI svn.r6272)
;
_audit_update_record
;
2021-10-22 deposited with the CCDC.	2022-01-13 downloaded from the CCDC.
;
_cell_angle_alpha 90
_cell_angle_beta 90
_cell_angle_gamma 90
_cell_formula_units_Z 8
_cell_length_a 17.7615(5)
_cell_length_b 17.8877(6)
_cell_length_c 21.4370(7)
_cell_measurement_reflns_used 9865
_cell_measurement_temperature 100.0
_cell_measurement_theta_max 26.38
_cell_measurement_theta_min 2.22
_cell_volume 6810.8(4)
_computing_cell_refinement 'SAINT v8.34A (Bruker, 2013)'
_computing_data_collection 'APEX2 v2013.6-2 (Bruker, 2013)'
_computing_data_reduction 'SAINT v8.34A (Bruker, 2013)'
_computing_molecular_graphics 'Olex2 1.3 (Dolomanov et al., 2009)'
_computing_publication_material 'Olex2 1.3 (Dolomanov et al., 2009)'
_computing_structure_refinement 'XL  (Sheldrick, 2008)'
_computing_structure_solution 'SHELXT 2014/5 (Sheldrick, 2014)'
_diffrn_ambient_temperature 100.0
_diffrn_detector 'Bruker APEX-II CCD'
_diffrn_detector_area_resol_mean 7.9
_diffrn_detector_type 'CCD Area Detector'
_diffrn_measured_fraction_theta_full 1.000
_diffrn_measured_fraction_theta_max 0.998
_diffrn_measurement_device 'Kappa Four-Circle Diffractometer'
_diffrn_measurement_device_type 'Bruker APEX II Ultra'
_diffrn_measurement_method '\w and \f scans'
_diffrn_radiation_monochromator 'Double Bounce Multilayer Mirrors'
_diffrn_radiation_probe x-ray
_diffrn_radiation_type MoK\a
_diffrn_radiation_wavelength 0.71073
_diffrn_radiation_xray_symbol K-L~3~
_diffrn_reflns_av_R_equivalents 0.0536
_diffrn_reflns_av_unetI/netI 0.0430
_diffrn_reflns_Laue_measured_fraction_full 1.000
_diffrn_reflns_Laue_measured_fraction_max 0.998
_diffrn_reflns_limit_h_max 13
_diffrn_reflns_limit_h_min -22
_diffrn_reflns_limit_k_max 22
_diffrn_reflns_limit_k_min -17
_diffrn_reflns_limit_l_max 19
_diffrn_reflns_limit_l_min -26
_diffrn_reflns_number 29933
_diffrn_reflns_point_group_measured_fraction_full 1.000
_diffrn_reflns_point_group_measured_fraction_max 0.998
_diffrn_reflns_theta_full 25.500
_diffrn_reflns_theta_max 26.385
_diffrn_reflns_theta_min 1.874
_diffrn_source 'Micro Focus Rotating Anode'
_diffrn_source_current 50.0
_diffrn_source_power 2.5
_diffrn_source_type 'Bruker TXS'
_diffrn_source_voltage 50.0
_diffrn_standards_number 0
_exptl_absorpt_coefficient_mu 0.770
_exptl_absorpt_correction_T_max 0.7454
_exptl_absorpt_correction_T_min 0.6445
_exptl_absorpt_correction_type none
_exptl_absorpt_process_details
;
SADABS-2016/2 (Bruker,2016/2) was used for absorption correction.
wR2(int) was 0.1361 before and 0.0686 after correction.
The Ratio of minimum to maximum transmission is 0.8646.
The \l/2 correction factor is Not present.
;
_exptl_crystal_colour colourless
_exptl_crystal_colour_primary colourless
_exptl_crystal_density_diffrn 1.412
_exptl_crystal_description block
_exptl_crystal_F_000 3008
_exptl_crystal_size_max 0.1
_exptl_crystal_size_mid 0.1
_exptl_crystal_size_min 0.1
_refine_diff_density_max 0.356
_refine_diff_density_min -0.453
_refine_diff_density_rms 0.058
_refine_ls_extinction_method none
_refine_ls_goodness_of_fit_ref 1.045
_refine_ls_hydrogen_treatment constr
_refine_ls_matrix_type full
_refine_ls_number_parameters 464
_refine_ls_number_reflns 6969
_refine_ls_number_restraints 0
_refine_ls_restrained_S_all 1.045
_refine_ls_R_factor_all 0.0377
_refine_ls_R_factor_gt 0.0314
_refine_ls_shift/su_max 0.002
_refine_ls_shift/su_mean 0.000
_refine_ls_structure_factor_coef Fsqd
_refine_ls_weighting_details 'w=1/[\s^2^(Fo^2^)+(0.0301P)^2^+4.9171P] where P=(Fo^2^+2Fc^2^)/3'
_refine_ls_weighting_scheme calc
_refine_ls_wR_factor_gt 0.0807
_refine_ls_wR_factor_ref 0.0848
_reflns_Friedel_coverage 0.000
_reflns_number_gt 6119
_reflns_number_total 6969
_reflns_threshold_expression 'I > 2\s(I)'
_cod_data_source_file d1sc06011b4.cif
_cod_data_source_block mkj2_a
_cod_depositor_comments
;
The following automatic conversions were performed:

data item '_diffrn_radiation_probe' value 'X-ray' was changed to
'x-ray' in accordance with the
/home/data/users/saulius/crontab/automatic-downloads/rss-feeds/RSC/lib/dictionaries/cif_core.dic
dictionary named 'cif_core.dic' version 2.4.2 last updated on
2011-04-26.

Automatic conversion script
Id: cif_fix_values 7556 2019-12-06 15:28:31Z antanas 
;
_cod_database_code 1566095
_shelx_shelxl_version_number 2018/3
_shelx_space_group_comment
;
The symmetry employed for this shelxl refinement is uniquely defined
by the following loop, which should always be used as a source of
symmetry information in preference to the above space-group names.
They are only intended as comments.
;
_olex2_refinement_description
;
1. Fixed Uiso
 At 1.2 times of:
  All B(H) groups, All C(H) groups
 At 1.5 times of:
  All C(H,H,H) groups
2.a Ternary CH refined with riding coordinates:
 B01D(H01O)
2.b Aromatic/amide H refined with riding coordinates:
 C00D(H00D), C00E(H00E), C00O(H00O), C00P(H00P), C00Q(H00Q), C00S(H00S),
 C00T(H00T), C00U(H00U), C00W(H00W), C00X(H00X), C00Y(H00Y), C00Z(H00Z),
 C012(H012), C013(H013), C014(H014), C015(H015), C016(H016), C019(H019),
 C01A(H01J), C01B(H01K), C01E(H01P), C01F(H01Q)
2.c Idealised Me refined as rotating group:
 C011(H01A,H01B,H01C), C017(H01D,H01E,H01F), C018(H01G,H01H,H01I), C01C(H01L,
 H01M,H01N)
;
_olex2_submission_special_instructions 'No special instructions were received'

loop_
_space_group_symop_operation_xyz
'x, y, z'
'-x+1/2, -y, z+1/2'
'-x, y+1/2, -z+1/2'
'x+1/2, -y+1/2, -z'
'-x, -y, -z'
'x-1/2, y, -z-1/2'
'x, -y-1/2, z-1/2'
'-x-1/2, y-1/2, z'

loop_
_atom_site_label
_atom_site_type_symbol
_atom_site_fract_x
_atom_site_fract_y
_atom_site_fract_z
_atom_site_U_iso_or_equiv
_atom_site_adp_type
_atom_site_occupancy
_atom_site_site_symmetry_order
_atom_site_calc_flag
_atom_site_refinement_flags_posn
_atom_site_refinement_flags_adp
_atom_site_refinement_flags_occupancy
_atom_site_disorder_assembly
_atom_site_disorder_group
Zn1 Zn 0.67944(2) 0.60034(2) 0.42049(2) 0.01050(7) Uani 1 1 d . . . . .
O1 O 0.73794(6) 0.67481(7) 0.34620(5) 0.0156(2) Uani 1 1 d . . . . .
O2 O 0.76215(8) 0.71939(7) 0.25079(6) 0.0223(3) Uani 1 1 d . . . . .
N1 N 0.60387(8) 0.43752(8) 0.29461(7) 0.0163(3) Uani 1 1 d . . . . .
N2 N 0.65267(8) 0.53603(7) 0.34946(6) 0.0118(3) Uani 1 1 d . . . . .
N3 N 0.64212(7) 0.55420(8) 0.50722(6) 0.0127(3) Uani 1 1 d . . . . .
N4 N 0.64015(8) 0.60810(8) 0.55321(6) 0.0127(3) Uani 1 1 d . . . . .
N5 N 0.61878(7) 0.69588(8) 0.43972(6) 0.0121(3) Uani 1 1 d . . . . .
N6 N 0.64338(7) 0.72979(8) 0.49328(6) 0.0128(3) Uani 1 1 d . . . . .
N7 N 0.77637(7) 0.62060(8) 0.47148(6) 0.0123(3) Uani 1 1 d . . . . .
N8 N 0.76403(8) 0.66364(8) 0.52366(6) 0.0120(3) Uani 1 1 d . . . . .
C1 C 0.74295(10) 0.58069(10) 0.19607(8) 0.0176(4) Uani 1 1 d . . . . .
H00T H 0.773098 0.616066 0.174423 0.021 Uiso 1 1 calc R U . . .
C2 C 0.71898(10) 0.51639(10) 0.16512(8) 0.0187(4) Uani 1 1 d . . . . .
H00U H 0.735286 0.507322 0.123602 0.022 Uiso 1 1 calc R U . . .
C3 C 0.67168(10) 0.46553(10) 0.19415(8) 0.0175(4) Uani 1 1 d . . . . .
H016 H 0.653578 0.422946 0.172320 0.021 Uiso 1 1 calc R U . . .
C4 C 0.65118(9) 0.47814(9) 0.25610(8) 0.0143(3) Uani 1 1 d . . . . .
C5 C 0.60765(9) 0.47400(9) 0.34811(8) 0.0140(3) Uani 1 1 d . . . . .
H00E H 0.580476 0.457950 0.383854 0.017 Uiso 1 1 calc R U . . .
C6 C 0.67991(8) 0.54033(9) 0.28925(8) 0.0120(3) Uani 1 1 d . . . . .
C7 C 0.72356(9) 0.59424(9) 0.25832(8) 0.0147(3) Uani 1 1 d . . . . .
C8 C 0.74220(9) 0.66481(10) 0.28992(8) 0.0149(3) Uani 1 1 d . . . . .
C9 C 0.77551(13) 0.79159(10) 0.27928(9) 0.0281(4) Uani 1 1 d . . . . .
H01L H 0.786401 0.828526 0.246745 0.042 Uiso 1 1 calc R U . . .
H01M H 0.818508 0.788072 0.307786 0.042 Uiso 1 1 calc R U . . .
H01N H 0.730677 0.807036 0.302601 0.042 Uiso 1 1 calc R U . . .
C10 C 0.68063(9) 0.39579(10) 0.47074(8) 0.0158(4) Uani 1 1 d . . . . .
H00Q H 0.724994 0.425187 0.474074 0.019 Uiso 1 1 calc R U . . .
C11 C 0.68261(10) 0.32841(10) 0.43852(9) 0.0183(4) Uani 1 1 d . . . . .
H00O H 0.728395 0.311479 0.420488 0.022 Uiso 1 1 calc R U . . .
C12 C 0.61771(11) 0.28589(10) 0.43271(8) 0.0198(4) Uani 1 1 d . . . . .
H012 H 0.618686 0.240503 0.409717 0.024 Uiso 1 1 calc R U . . .
C13 C 0.55126(10) 0.30969(10) 0.46052(8) 0.0197(4) Uani 1 1 d . . . . .
H00W H 0.507047 0.280085 0.457075 0.024 Uiso 1 1 calc R U . . .
C14 C 0.54920(9) 0.37663(10) 0.49335(8) 0.0160(3) Uani 1 1 d . . . . .
H00Y H 0.503702 0.392514 0.512503 0.019 Uiso 1 1 calc R U . . .
C15 C 0.61386(9) 0.42058(9) 0.49824(8) 0.0134(3) Uani 1 1 d . . . . .
C16 C 0.61316(9) 0.49203(9) 0.53241(8) 0.0136(3) Uani 1 1 d . . . . .
C17 C 0.59037(9) 0.50597(10) 0.59381(8) 0.0164(3) Uani 1 1 d . . . . .
H00X H 0.566772 0.471892 0.621612 0.020 Uiso 1 1 calc R U . . .
C18 C 0.60919(9) 0.57928(10) 0.60559(8) 0.0156(3) Uani 1 1 d . . . . .
C19 C 0.60104(11) 0.62281(11) 0.66454(8) 0.0237(4) Uani 1 1 d . . . . .
H01G H 0.650162 0.626924 0.685074 0.036 Uiso 1 1 calc R U . . .
H01H H 0.565632 0.597199 0.692333 0.036 Uiso 1 1 calc R U . . .
H01I H 0.581968 0.672921 0.654949 0.036 Uiso 1 1 calc R U . . .
C20 C 0.51758(10) 0.65745(10) 0.33771(8) 0.0171(4) Uani 1 1 d . . . . .
H00S H 0.528888 0.619348 0.367126 0.021 Uiso 1 1 calc R U . . .
C21 C 0.47594(10) 0.64014(10) 0.28508(9) 0.0218(4) Uani 1 1 d . . . . .
H019 H 0.460300 0.590071 0.277972 0.026 Uiso 1 1 calc R U . . .
C22 C 0.45688(11) 0.69579(11) 0.24253(9) 0.0230(4) Uani 1 1 d . . . . .
H01K H 0.427833 0.684009 0.206643 0.028 Uiso 1 1 calc R U . . .
C23 C 0.48060(10) 0.76843(11) 0.25294(9) 0.0223(4) Uani 1 1 d . . . . .
H01J H 0.467049 0.806841 0.224478 0.027 Uiso 1 1 calc R U . . .
C24 C 0.52409(10) 0.78533(10) 0.30479(9) 0.0194(4) Uani 1 1 d . . . . .
H00Z H 0.541143 0.835123 0.310929 0.023 Uiso 1 1 calc R U . . .
C25 C 0.54317(9) 0.73016(9) 0.34812(8) 0.0140(3) Uani 1 1 d . . . . .
C26 C 0.58388(9) 0.74891(9) 0.40571(8) 0.0135(3) Uani 1 1 d . . . . .
C27 C 0.58816(9) 0.81760(10) 0.43704(8) 0.0157(3) Uani 1 1 d . . . . .
H00P H 0.569096 0.864355 0.423172 0.019 Uiso 1 1 calc R U . . .
C28 C 0.62575(9) 0.80339(9) 0.49214(8) 0.0150(3) Uani 1 1 d . . . . .
C29 C 0.64524(10) 0.85475(10) 0.54487(9) 0.0191(4) Uani 1 1 d . . . . .
H01A H 0.616836 0.840191 0.582137 0.029 Uiso 1 1 calc R U . . .
H01B H 0.632335 0.906222 0.533430 0.029 Uiso 1 1 calc R U . . .
H01C H 0.699305 0.851454 0.553573 0.029 Uiso 1 1 calc R U . . .
C30 C 0.84686(10) 0.51872(10) 0.37764(8) 0.0185(4) Uani 1 1 d . . . . .
H013 H 0.793849 0.513474 0.381609 0.022 Uiso 1 1 calc R U . . .
C32 C 0.96108(11) 0.48952(10) 0.32240(9) 0.0227(4) Uani 1 1 d . . . . .
H014 H 0.986436 0.465399 0.288968 0.027 Uiso 1 1 calc R U . . .
C33 C 1.00062(11) 0.53083(13) 0.36542(12) 0.0412(6) Uani 1 1 d . . . . .
H01P H 1.053805 0.534688 0.361960 0.049 Uiso 1 1 calc R U . . .
C34 C 0.96371(11) 0.56696(14) 0.41385(11) 0.0367(6) Uani 1 1 d . . . . .
H01Q H 0.991885 0.596041 0.442658 0.044 Uiso 1 1 calc R U . . .
C35 C 0.88620(9) 0.56125(10) 0.42084(8) 0.0152(3) Uani 1 1 d . . . . .
C36 C 0.84994(9) 0.60341(9) 0.47143(8) 0.0128(3) Uani 1 1 d . . . . .
C37 C 0.88464(9) 0.63570(10) 0.52348(8) 0.0154(3) Uani 1 1 d . . . . .
H00D H 0.936155 0.631713 0.534915 0.019 Uiso 1 1 calc R U . . .
C38 C 0.88406(10) 0.48364(10) 0.32855(8) 0.0210(4) Uani 1 1 d . . . . .
H015 H 0.856103 0.455399 0.299020 0.025 Uiso 1 1 calc R U . . .
C39 C 0.82946(9) 0.67432(10) 0.55479(8) 0.0136(3) Uani 1 1 d . . . . .
C40 C 0.83657(10) 0.72598(10) 0.60931(8) 0.0189(4) Uani 1 1 d . . . . .
H01D H 0.835985 0.777864 0.594629 0.028 Uiso 1 1 calc R U . . .
H01E H 0.884042 0.716076 0.631091 0.028 Uiso 1 1 calc R U . . .
H01F H 0.794339 0.717865 0.637940 0.028 Uiso 1 1 calc R U . . .
B1 B 0.68265(10) 0.68284(11) 0.54412(9) 0.0132(4) Uani 1 1 d . . . . .
H01O H 0.683662 0.711263 0.584276 0.016 Uiso 1 1 calc R U . . .

loop_
_atom_site_aniso_label
_atom_site_aniso_U_11
_atom_site_aniso_U_22
_atom_site_aniso_U_33
_atom_site_aniso_U_23
_atom_site_aniso_U_13
_atom_site_aniso_U_12
Zn1 0.00947(11) 0.01152(11) 0.01052(11) -0.00138(7) 0.00022(7) -0.00039(7)
O1 0.0174(6) 0.0174(6) 0.0120(6) -0.0007(5) 0.0003(5) -0.0035(5)
O2 0.0343(7) 0.0182(6) 0.0143(6) 0.0000(5) 0.0026(5) -0.0123(6)
N1 0.0172(7) 0.0141(7) 0.0175(7) 0.0011(6) -0.0043(6) -0.0005(6)
N2 0.0121(6) 0.0119(7) 0.0114(7) -0.0001(5) -0.0004(5) -0.0010(5)
N3 0.0111(6) 0.0140(7) 0.0131(7) -0.0021(5) 0.0004(5) -0.0004(5)
N4 0.0107(6) 0.0168(7) 0.0105(7) -0.0026(5) 0.0008(5) -0.0008(5)
N5 0.0115(6) 0.0130(7) 0.0117(7) -0.0008(5) 0.0007(5) -0.0011(5)
N6 0.0105(6) 0.0137(7) 0.0141(7) -0.0040(5) 0.0015(5) -0.0004(5)
N7 0.0119(7) 0.0147(7) 0.0103(7) -0.0023(5) 0.0022(5) -0.0008(6)
N8 0.0122(6) 0.0145(7) 0.0092(6) -0.0016(5) 0.0010(5) -0.0014(5)
C1 0.0178(8) 0.0203(9) 0.0145(8) 0.0022(7) 0.0007(7) -0.0007(7)
C2 0.0215(9) 0.0225(9) 0.0120(8) -0.0017(7) -0.0002(7) 0.0060(7)
C3 0.0216(9) 0.0148(8) 0.0161(8) -0.0033(7) -0.0068(7) 0.0046(7)
C4 0.0151(8) 0.0131(8) 0.0148(8) 0.0012(6) -0.0043(6) 0.0027(7)
C5 0.0125(8) 0.0154(8) 0.0141(8) 0.0020(6) -0.0016(6) 0.0000(6)
C6 0.0102(7) 0.0138(8) 0.0120(8) -0.0013(6) -0.0015(6) 0.0025(6)
C7 0.0140(8) 0.0165(8) 0.0136(8) 0.0006(6) -0.0012(6) -0.0001(6)
C8 0.0118(7) 0.0179(9) 0.0151(8) 0.0023(6) 0.0011(6) -0.0011(7)
C9 0.0470(12) 0.0179(9) 0.0195(9) 0.0005(7) 0.0016(9) -0.0139(9)
C10 0.0120(8) 0.0197(9) 0.0158(9) 0.0036(7) -0.0022(6) -0.0002(7)
C11 0.0166(9) 0.0203(9) 0.0180(9) 0.0024(7) 0.0003(7) 0.0072(7)
C12 0.0268(9) 0.0142(9) 0.0185(9) 0.0010(7) -0.0009(7) 0.0028(7)
C13 0.0196(9) 0.0166(9) 0.0230(9) 0.0024(7) -0.0005(7) -0.0047(7)
C14 0.0139(8) 0.0169(8) 0.0174(8) 0.0037(7) 0.0014(7) -0.0001(7)
C15 0.0134(8) 0.0139(8) 0.0131(8) 0.0048(6) -0.0012(6) 0.0009(7)
C16 0.0081(7) 0.0172(8) 0.0156(8) 0.0029(6) -0.0013(6) 0.0009(6)
C17 0.0139(8) 0.0203(9) 0.0149(8) 0.0025(7) 0.0026(7) -0.0028(7)
C18 0.0119(8) 0.0221(9) 0.0128(8) 0.0010(7) 0.0012(6) 0.0003(7)
C19 0.0293(10) 0.0278(10) 0.0140(9) -0.0031(7) 0.0089(8) -0.0048(8)
C20 0.0170(8) 0.0158(9) 0.0185(9) 0.0036(7) -0.0007(7) 0.0018(7)
C21 0.0256(9) 0.0182(9) 0.0216(9) 0.0017(7) -0.0048(8) -0.0035(8)
C22 0.0219(9) 0.0300(10) 0.0170(9) 0.0039(7) -0.0053(7) -0.0022(8)
C23 0.0185(9) 0.0267(10) 0.0218(9) 0.0112(8) 0.0000(7) 0.0019(8)
C24 0.0160(8) 0.0168(9) 0.0253(9) 0.0053(7) 0.0018(7) -0.0007(7)
C25 0.0103(7) 0.0160(8) 0.0158(8) 0.0013(6) 0.0024(6) 0.0016(6)
C26 0.0090(7) 0.0140(8) 0.0175(8) 0.0018(6) 0.0039(6) -0.0004(6)
C27 0.0113(8) 0.0130(8) 0.0229(9) 0.0009(7) 0.0031(7) -0.0005(6)
C28 0.0101(7) 0.0129(8) 0.0220(9) -0.0017(7) 0.0051(7) -0.0020(6)
C29 0.0160(8) 0.0160(9) 0.0254(10) -0.0063(7) 0.0041(7) -0.0008(7)
C30 0.0134(8) 0.0214(9) 0.0207(9) -0.0026(7) -0.0006(7) 0.0044(7)
C32 0.0250(9) 0.0179(9) 0.0253(10) -0.0042(7) 0.0115(8) 0.0007(8)
C33 0.0161(9) 0.0504(14) 0.0570(15) -0.0316(12) 0.0149(10) -0.0076(10)
C34 0.0159(9) 0.0504(14) 0.0440(13) -0.0291(11) 0.0057(9) -0.0073(10)
C35 0.0131(8) 0.0156(9) 0.0168(8) -0.0004(6) 0.0022(6) 0.0012(7)
C36 0.0108(8) 0.0130(8) 0.0146(8) 0.0014(6) 0.0011(6) -0.0002(6)
C37 0.0108(8) 0.0196(9) 0.0159(8) 0.0002(7) -0.0014(6) 0.0006(7)
C38 0.0227(9) 0.0221(9) 0.0180(9) -0.0045(7) -0.0014(7) 0.0056(8)
C39 0.0131(8) 0.0159(8) 0.0118(8) 0.0011(6) -0.0005(6) -0.0027(6)
C40 0.0173(8) 0.0238(10) 0.0155(9) -0.0040(7) -0.0024(7) -0.0015(7)
B1 0.0120(9) 0.0154(9) 0.0122(9) -0.0027(7) 0.0018(7) -0.0009(7)

loop_
_atom_type_symbol
_atom_type_description
_atom_type_scat_dispersion_real
_atom_type_scat_dispersion_imag
_atom_type_scat_source
C C 0.0033 0.0016 'International Tables Vol C Tables 4.2.6.8 and 6.1.1.4'
H H 0.0000 0.0000 'International Tables Vol C Tables 4.2.6.8 and 6.1.1.4'
B B 0.0013 0.0007 'International Tables Vol C Tables 4.2.6.8 and 6.1.1.4'
N N 0.0061 0.0033 'International Tables Vol C Tables 4.2.6.8 and 6.1.1.4'
O O 0.0106 0.0060 'International Tables Vol C Tables 4.2.6.8 and 6.1.1.4'
Zn Zn 0.2839 1.4301 'International Tables Vol C Tables 4.2.6.8 and 6.1.1.4'

loop_
_geom_angle_atom_site_label_1
_geom_angle_atom_site_label_2
_geom_angle_atom_site_label_3
_geom_angle
_geom_angle_site_symmetry_1
_geom_angle_site_symmetry_3
_geom_angle_publ_flag
N2 Zn1 O1 85.00(5) . . ?
N2 Zn1 N3 111.85(5) . . ?
N2 Zn1 N5 120.88(5) . . ?
N2 Zn1 N7 135.39(6) . . ?
N3 Zn1 O1 162.96(5) . . ?
N5 Zn1 O1 84.00(5) . . ?
N5 Zn1 N3 89.09(5) . . ?
N5 Zn1 N7 100.59(5) . . ?
N7 Zn1 O1 83.66(5) . . ?
N7 Zn1 N3 82.32(5) . . ?
C8 O1 Zn1 128.38(11) . . ?
C8 O2 C9 115.51(13) . . ?
C5 N1 C4 103.16(14) . . ?
C5 N2 Zn1 129.21(11) . . ?
C5 N2 C6 103.30(13) . . ?
C6 N2 Zn1 127.34(11) . . ?
N4 N3 Zn1 111.06(10) . . ?
C16 N3 Zn1 142.18(11) . . ?
C16 N3 N4 106.41(13) . . ?
N3 N4 B1 120.10(13) . . ?
C18 N4 N3 109.71(14) . . ?
C18 N4 B1 129.21(14) . . ?
N6 N5 Zn1 111.58(10) . . ?
C26 N5 Zn1 135.70(11) . . ?
C26 N5 N6 106.77(13) . . ?
N5 N6 B1 119.69(13) . . ?
C28 N6 N5 109.97(14) . . ?
C28 N6 B1 130.32(14) . . ?
N8 N7 Zn1 113.24(10) . . ?
C36 N7 Zn1 140.23(11) . . ?
C36 N7 N8 106.50(13) . . ?
N7 N8 B1 120.20(13) . . ?
C39 N8 N7 110.06(13) . . ?
C39 N8 B1 129.07(14) . . ?
C2 C1 H00T 119.3 . . ?
C2 C1 C7 121.43(16) . . ?
C7 C1 H00T 119.3 . . ?
C1 C2 H00U 119.6 . . ?
C3 C2 C1 120.86(16) . . ?
C3 C2 H00U 119.6 . . ?
C2 C3 H016 120.7 . . ?
C2 C3 C4 118.64(16) . . ?
C4 C3 H016 120.7 . . ?
N1 C4 C3 129.88(16) . . ?
N1 C4 C6 109.38(14) . . ?
C3 C4 C6 120.73(16) . . ?
N1 C5 N2 116.66(15) . . ?
N1 C5 H00E 121.7 . . ?
N2 C5 H00E 121.7 . . ?
N2 C6 C4 107.43(14) . . ?
N2 C6 C7 132.32(15) . . ?
C7 C6 C4 120.12(15) . . ?
C1 C7 C6 117.86(15) . . ?
C1 C7 C8 122.18(15) . . ?
C6 C7 C8 119.77(15) . . ?
O1 C8 O2 121.98(16) . . ?
O1 C8 C7 124.51(15) . . ?
O2 C8 C7 113.47(14) . . ?
O2 C9 H01L 109.5 . . ?
O2 C9 H01M 109.5 . . ?
O2 C9 H01N 109.5 . . ?
H01L C9 H01M 109.5 . . ?
H01L C9 H01N 109.5 . . ?
H01M C9 H01N 109.5 . . ?
C11 C10 H00Q 119.8 . . ?
C11 C10 C15 120.44(16) . . ?
C15 C10 H00Q 119.8 . . ?
C10 C11 H00O 120.0 . . ?
C12 C11 C10 119.96(16) . . ?
C12 C11 H00O 120.0 . . ?
C11 C12 H012 120.0 . . ?
C11 C12 C13 119.98(17) . . ?
C13 C12 H012 120.0 . . ?
C12 C13 H00W 119.9 . . ?
C12 C13 C14 120.25(16) . . ?
C14 C13 H00W 119.9 . . ?
C13 C14 H00Y 119.9 . . ?
C13 C14 C15 120.13(16) . . ?
C15 C14 H00Y 119.9 . . ?
C10 C15 C16 119.50(15) . . ?
C14 C15 C10 119.22(16) . . ?
C14 C15 C16 121.28(15) . . ?
N3 C16 C15 121.12(14) . . ?
N3 C16 C17 110.03(15) . . ?
C17 C16 C15 128.66(15) . . ?
C16 C17 H00X 127.1 . . ?
C18 C17 C16 105.79(15) . . ?
C18 C17 H00X 127.1 . . ?
N4 C18 C17 108.03(15) . . ?
N4 C18 C19 122.96(16) . . ?
C17 C18 C19 128.99(16) . . ?
C18 C19 H01G 109.5 . . ?
C18 C19 H01H 109.5 . . ?
C18 C19 H01I 109.5 . . ?
H01G C19 H01H 109.5 . . ?
H01G C19 H01I 109.5 . . ?
H01H C19 H01I 109.5 . . ?
C21 C20 H00S 119.6 . . ?
C21 C20 C25 120.86(16) . . ?
C25 C20 H00S 119.6 . . ?
C20 C21 H019 119.9 . . ?
C20 C21 C22 120.27(17) . . ?
C22 C21 H019 119.9 . . ?
C21 C22 H01K 120.3 . . ?
C23 C22 C21 119.45(17) . . ?
C23 C22 H01K 120.3 . . ?
C22 C23 H01J 119.9 . . ?
C22 C23 C24 120.23(16) . . ?
C24 C23 H01J 119.9 . . ?
C23 C24 H00Z 119.5 . . ?
C23 C24 C25 120.94(17) . . ?
C25 C24 H00Z 119.5 . . ?
C20 C25 C24 118.22(16) . . ?
C20 C25 C26 120.49(15) . . ?
C24 C25 C26 121.11(16) . . ?
N5 C26 C25 121.34(15) . . ?
N5 C26 C27 109.44(15) . . ?
C27 C26 C25 128.98(16) . . ?
C26 C27 H00P 127.0 . . ?
C28 C27 C26 105.94(15) . . ?
C28 C27 H00P 127.0 . . ?
N6 C28 C27 107.85(15) . . ?
N6 C28 C29 121.98(16) . . ?
C27 C28 C29 130.16(16) . . ?
C28 C29 H01A 109.5 . . ?
C28 C29 H01B 109.5 . . ?
C28 C29 H01C 109.5 . . ?
H01A C29 H01B 109.5 . . ?
H01A C29 H01C 109.5 . . ?
H01B C29 H01C 109.5 . . ?
C35 C30 H013 119.6 . . ?
C35 C30 C38 120.85(16) . . ?
C38 C30 H013 119.6 . . ?
C33 C32 H014 120.5 . . ?
C33 C32 C38 118.93(17) . . ?
C38 C32 H014 120.5 . . ?
C32 C33 H01P 119.6 . . ?
C32 C33 C34 120.72(18) . . ?
C34 C33 H01P 119.6 . . ?
C33 C34 H01Q 119.5 . . ?
C33 C34 C35 121.00(19) . . ?
C35 C34 H01Q 119.5 . . ?
C30 C35 C34 117.88(16) . . ?
C30 C35 C36 123.59(15) . . ?
C34 C35 C36 118.45(16) . . ?
N7 C36 C35 123.01(15) . . ?
N7 C36 C37 109.48(14) . . ?
C37 C36 C35 127.39(15) . . ?
C36 C37 H00D 126.8 . . ?
C39 C37 C36 106.43(15) . . ?
C39 C37 H00D 126.8 . . ?
C30 C38 H015 119.7 . . ?
C32 C38 C30 120.60(17) . . ?
C32 C38 H015 119.7 . . ?
N8 C39 C37 107.49(15) . . ?
N8 C39 C40 123.03(15) . . ?
C37 C39 C40 129.22(15) . . ?
C39 C40 H01D 109.5 . . ?
C39 C40 H01E 109.5 . . ?
C39 C40 H01F 109.5 . . ?
H01D C40 H01E 109.5 . . ?
H01D C40 H01F 109.5 . . ?
H01E C40 H01F 109.5 . . ?
N4 B1 N8 107.41(13) . . ?
N4 B1 H01O 109.9 . . ?
N6 B1 N4 109.80(13) . . ?
N6 B1 N8 110.04(13) . . ?
N6 B1 H01O 109.9 . . ?
N8 B1 H01O 109.9 . . ?

loop_
_geom_bond_atom_site_label_1
_geom_bond_atom_site_label_2
_geom_bond_distance
_geom_bond_site_symmetry_2
_geom_bond_publ_flag
Zn1 O1 2.3216(12) . ?
Zn1 N2 1.9666(13) . ?
Zn1 N3 2.1395(14) . ?
Zn1 N5 2.0619(14) . ?
Zn1 N7 2.0712(14) . ?
O1 C8 1.222(2) . ?
O2 C8 1.335(2) . ?
O2 C9 1.448(2) . ?
N1 C4 1.384(2) . ?
N1 C5 1.321(2) . ?
N2 C5 1.368(2) . ?
N2 C6 1.381(2) . ?
N3 C16 1.339(2) . ?
N4 N3 1.3794(19) . ?
N4 C18 1.352(2) . ?
N4 B1 1.548(2) . ?
N5 N6 1.3701(19) . ?
N5 C26 1.347(2) . ?
N6 C28 1.354(2) . ?
N6 B1 1.542(2) . ?
N7 N8 1.3756(18) . ?
N7 C36 1.342(2) . ?
N8 C39 1.354(2) . ?
N8 B1 1.549(2) . ?
C1 H00T 0.9500 . ?
C1 C2 1.394(2) . ?
C2 H00U 0.9500 . ?
C2 C3 1.386(3) . ?
C3 H016 0.9500 . ?
C4 C3 1.395(2) . ?
C5 H00E 0.9500 . ?
C6 C4 1.415(2) . ?
C6 C7 1.404(2) . ?
C7 C1 1.399(2) . ?
C8 C7 1.470(2) . ?
C9 H01L 0.9800 . ?
C9 H01M 0.9800 . ?
C9 H01N 0.9800 . ?
C10 H00Q 0.9500 . ?
C11 C10 1.390(3) . ?
C11 H00O 0.9500 . ?
C11 C12 1.387(3) . ?
C12 H012 0.9500 . ?
C13 C12 1.389(3) . ?
C13 H00W 0.9500 . ?
C13 C14 1.389(2) . ?
C14 H00Y 0.9500 . ?
C15 C10 1.397(2) . ?
C15 C14 1.396(2) . ?
C15 C16 1.473(2) . ?
C16 C17 1.399(2) . ?
C17 H00X 0.9500 . ?
C18 C17 1.377(2) . ?
C18 C19 1.491(2) . ?
C19 H01G 0.9800 . ?
C19 H01H 0.9800 . ?
C19 H01I 0.9800 . ?
C20 H00S 0.9500 . ?
C20 C21 1.384(2) . ?
C21 H019 0.9500 . ?
C21 C22 1.392(3) . ?
C22 H01K 0.9500 . ?
C23 C22 1.384(3) . ?
C23 H01J 0.9500 . ?
C24 C23 1.387(3) . ?
C24 H00Z 0.9500 . ?
C25 C20 1.396(2) . ?
C25 C24 1.397(2) . ?
C25 C26 1.469(2) . ?
C26 C27 1.402(2) . ?
C27 H00P 0.9500 . ?
C28 C27 1.380(2) . ?
C28 C29 1.497(2) . ?
C29 H01A 0.9800 . ?
C29 H01B 0.9800 . ?
C29 H01C 0.9800 . ?
C30 H013 0.9500 . ?
C30 C38 1.392(2) . ?
C32 H014 0.9500 . ?
C32 C33 1.375(3) . ?
C32 C38 1.378(3) . ?
C33 H01P 0.9500 . ?
C33 C34 1.388(3) . ?
C34 H01Q 0.9500 . ?
C35 C30 1.387(2) . ?
C35 C34 1.389(3) . ?
C36 C35 1.470(2) . ?
C37 C36 1.400(2) . ?
C37 H00D 0.9500 . ?
C37 C39 1.374(2) . ?
C38 H015 0.9500 . ?
C39 C40 1.495(2) . ?
C40 H01D 0.9800 . ?
C40 H01E 0.9800 . ?
C40 H01F 0.9800 . ?
B1 H01O 1.0000 . ?

loop_
_geom_torsion_atom_site_label_1
_geom_torsion_atom_site_label_2
_geom_torsion_atom_site_label_3
_geom_torsion_atom_site_label_4
_geom_torsion
_geom_torsion_site_symmetry_1
_geom_torsion_site_symmetry_2
_geom_torsion_site_symmetry_3
_geom_torsion_site_symmetry_4
_geom_torsion_publ_flag
Zn1 O1 C8 O2 164.43(11) . . . . ?
Zn1 O1 C8 C7 -13.1(2) . . . . ?
Zn1 N2 C5 N1 -174.77(11) . . . . ?
Zn1 N2 C6 C4 173.79(11) . . . . ?
Zn1 N2 C6 C7 -10.4(3) . . . . ?
Zn1 N3 C16 C15 14.5(3) . . . . ?
Zn1 N3 C16 C17 -170.17(14) . . . . ?
Zn1 N5 N6 C28 155.91(10) . . . . ?
Zn1 N5 N6 B1 -25.61(16) . . . . ?
Zn1 N5 C26 C25 37.6(2) . . . . ?
Zn1 N5 C26 C27 -147.51(13) . . . . ?
Zn1 N7 N8 C39 179.71(11) . . . . ?
Zn1 N7 N8 B1 8.24(17) . . . . ?
Zn1 N7 C36 C35 5.9(3) . . . . ?
Zn1 N7 C36 C37 -177.90(13) . . . . ?
O1 C8 C7 C1 -167.30(17) . . . . ?
O1 C8 C7 C6 17.7(3) . . . . ?
O2 C8 C7 C1 15.0(2) . . . . ?
O2 C8 C7 C6 -159.96(15) . . . . ?
N1 C4 C3 C2 178.19(16) . . . . ?
N2 C6 C4 N1 2.63(18) . . . . ?
N2 C6 C4 C3 -177.27(14) . . . . ?
N2 C6 C7 C1 178.94(16) . . . . ?
N2 C6 C7 C8 -5.9(3) . . . . ?
N3 N4 C18 C17 -0.28(18) . . . . ?
N3 N4 C18 C19 178.15(15) . . . . ?
N3 N4 B1 N6 69.67(18) . . . . ?
N3 N4 B1 N8 -49.97(18) . . . . ?
N3 C16 C17 C18 -1.96(19) . . . . ?
N4 N3 C16 C15 -173.52(14) . . . . ?
N4 N3 C16 C17 1.79(17) . . . . ?
N4 C18 C17 C16 1.32(19) . . . . ?
N5 N6 C28 C27 0.66(18) . . . . ?
N5 N6 C28 C29 179.59(14) . . . . ?
N5 N6 B1 N4 -42.75(18) . . . . ?
N5 N6 B1 N8 75.27(17) . . . . ?
N5 C26 C27 C28 -1.29(18) . . . . ?
N6 N5 C26 C25 -173.18(13) . . . . ?
N6 N5 C26 C27 1.69(17) . . . . ?
N6 C28 C27 C26 0.37(18) . . . . ?
N7 N8 C39 C37 -1.92(18) . . . . ?
N7 N8 C39 C40 172.67(15) . . . . ?
N7 N8 B1 N4 56.62(19) . . . . ?
N7 N8 B1 N6 -62.88(18) . . . . ?
N7 C36 C35 C30 -17.7(3) . . . . ?
N7 C36 C35 C34 159.10(19) . . . . ?
N8 N7 C36 C35 -176.42(15) . . . . ?
N8 N7 C36 C37 -0.21(18) . . . . ?
C1 C2 C3 C4 -2.9(3) . . . . ?
C4 N1 C5 N2 0.51(19) . . . . ?
C4 C6 C7 C1 -5.7(2) . . . . ?
C4 C6 C7 C8 169.47(15) . . . . ?
C5 N1 C4 C3 178.00(17) . . . . ?
C5 N1 C4 C6 -1.89(18) . . . . ?
C5 N2 C6 C4 -2.16(17) . . . . ?
C5 N2 C6 C7 173.63(17) . . . . ?
C6 N2 C5 N1 1.08(19) . . . . ?
C6 C4 C3 C2 -1.9(2) . . . . ?
C6 C7 C1 C2 0.9(3) . . . . ?
C7 C1 C2 C3 3.4(3) . . . . ?
C7 C6 C4 N1 -173.77(14) . . . . ?
C7 C6 C4 C3 6.3(2) . . . . ?
C8 C7 C1 C2 -174.11(16) . . . . ?
C9 O2 C8 O1 -2.3(2) . . . . ?
C9 O2 C8 C7 175.50(15) . . . . ?
C10 C11 C12 C13 -1.7(3) . . . . ?
C10 C15 C14 C13 -1.1(2) . . . . ?
C10 C15 C16 N3 49.2(2) . . . . ?
C10 C15 C16 C17 -125.19(19) . . . . ?
C12 C11 C10 C15 1.0(3) . . . . ?
C12 C13 C14 C15 0.4(3) . . . . ?
C14 C13 C12 C11 1.0(3) . . . . ?
C14 C15 C10 C11 0.4(3) . . . . ?
C14 C15 C16 N3 -131.54(17) . . . . ?
C14 C15 C16 C17 54.1(2) . . . . ?
C15 C16 C17 C18 172.90(16) . . . . ?
C16 C15 C10 C11 179.73(15) . . . . ?
C16 C15 C14 C13 179.59(16) . . . . ?
C18 N4 N3 Zn1 173.78(10) . . . . ?
C18 N4 N3 C16 -0.94(17) . . . . ?
C18 N4 B1 N6 -122.91(17) . . . . ?
C18 N4 B1 N8 117.45(18) . . . . ?
C19 C18 C17 C16 -176.98(17) . . . . ?
C20 C21 C22 C23 0.7(3) . . . . ?
C20 C25 C24 C23 0.3(3) . . . . ?
C20 C25 C26 N5 21.7(2) . . . . ?
C20 C25 C26 C27 -152.02(17) . . . . ?
C24 C23 C22 C21 1.1(3) . . . . ?
C24 C25 C20 C21 1.5(3) . . . . ?
C24 C25 C26 N5 -163.17(15) . . . . ?
C24 C25 C26 C27 23.1(3) . . . . ?
C25 C20 C21 C22 -2.0(3) . . . . ?
C25 C24 C23 C22 -1.6(3) . . . . ?
C25 C26 C27 C28 173.07(16) . . . . ?
C26 N5 N6 C28 -1.47(17) . . . . ?
C26 N5 N6 B1 177.01(13) . . . . ?
C26 C25 C20 C21 176.74(16) . . . . ?
C26 C25 C24 C23 -174.91(16) . . . . ?
C28 N6 B1 N4 135.37(16) . . . . ?
C28 N6 B1 N8 -106.61(18) . . . . ?
C29 C28 C27 C26 -178.43(16) . . . . ?
C30 C35 C34 C33 -0.4(3) . . . . ?
C32 C33 C34 C35 1.2(4) . . . . ?
C33 C32 C38 C30 -0.2(3) . . . . ?
C34 C35 C30 C38 -0.7(3) . . . . ?
C35 C30 C38 C32 1.0(3) . . . . ?
C36 N7 N8 C39 1.32(17) . . . . ?
C36 N7 N8 B1 -170.15(14) . . . . ?
C36 C35 C30 C38 176.13(16) . . . . ?
C36 C35 C34 C33 -177.4(2) . . . . ?
C36 C37 C39 N8 1.73(19) . . . . ?
C36 C37 C39 C40 -172.42(17) . . . . ?
C37 C36 C35 C30 166.82(17) . . . . ?
C37 C36 C35 C34 -16.4(3) . . . . ?
C38 C32 C33 C34 -0.9(4) . . . . ?
C39 N8 B1 N4 -113.05(18) . . . . ?
C39 N8 B1 N6 127.46(17) . . . . ?
C39 C37 C36 N7 -0.94(19) . . . . ?
C39 C37 C36 C35 175.06(16) . . . . ?
B1 N4 N3 Zn1 -16.55(17) . . . . ?
B1 N4 N3 C16 168.73(14) . . . . ?
B1 N4 C18 C17 -168.73(15) . . . . ?
B1 N4 C18 C19 9.7(3) . . . . ?
B1 N6 C28 C27 -177.60(15) . . . . ?
B1 N6 C28 C29 1.3(3) . . . . ?
B1 N8 C39 C37 168.58(16) . . . . ?
B1 N8 C39 C40 -16.8(3) . . . . ?
